data_2217131
loop_
_publ_author_name
'Ying-Tao Ren'
'Hong-Ze Liang'
'Dan-Yi Wei'

_publ_section_title Bis(2,2'-biimidazole-\k^2^<i>N</i>,<i>N</i>')bis(2-bromofumarato-\k<i>O</i>)copper(II)
_journal_coeditor_code HY2105
_journal_issue 1
_journal_name_full 'Acta Crystallographica Section E'
_journal_page_first m228
_journal_page_last m229
_journal_paper_doi 10.1107/S1600536807066585
_journal_volume 64
_journal_year 2008
_chemical_formula_iupac '[Cu (C4 H2 Br O4)2 (C6 H6 N4)2]'
_chemical_formula_moiety 'C20 H16 Br2 Cu N8 O8'
_chemical_formula_sum 'C20 H16 Br2 Cu N8 O8'
_chemical_formula_weight 719.77
_chemical_name_systematic
;
Bis(2,2'-biimidazole-\k^2^N,N')bis(2-bromofumarato-\kO)copper(II)
;
_space_group_IT_number 2
_symmetry_cell_setting triclinic
_symmetry_space_group_name_Hall '-P 1'
_symmetry_space_group_name_H-M 'P -1'
_atom_sites_solution_hydrogens geom
_atom_sites_solution_primary direct
_atom_sites_solution_secondary difmap
_audit_creation_method SHELXL-97
_cell_angle_alpha 83.130(10)
_cell_angle_beta 84.21(3)
_cell_angle_gamma 87.56(2)
_cell_formula_units_Z 1
_cell_length_a 7.1650(14)
_cell_length_b 8.6458(17)
_cell_length_c 9.841(2)
_cell_measurement_reflns_used 2750
_cell_measurement_temperature 295(2)
_cell_measurement_theta_max 27.45
_cell_measurement_theta_min 3.00
_cell_volume 601.9(2)
_computing_cell_refinement 'RAPID-AUTO (Rigaku, 1998)'
_computing_data_collection 'RAPID-AUTO (Rigaku, 1998)'
_computing_data_reduction 'CrystalStructure (Rigaku/MSC, 2002)'
_computing_molecular_graphics 'ORTEPII (Johnson,1976)'
_computing_publication_material 'SHELXL97 (Sheldrick, 1997)'
_computing_structure_refinement 'SHELXL97 (Sheldrick, 1997)'
_computing_structure_solution 'SHELXS97 (Sheldrick, 1997)'
_diffrn_ambient_temperature 295(2)
_diffrn_measured_fraction_theta_full 0.988
_diffrn_measured_fraction_theta_max 0.988
_diffrn_measurement_device_type 'Rigaku R-AXIS RAPID'
_diffrn_measurement_method \w
_diffrn_radiation_monochromator graphite
_diffrn_radiation_source 'fine-focus sealed tube'
_diffrn_radiation_type MoK\a
_diffrn_radiation_wavelength 0.71073
_diffrn_reflns_av_R_equivalents 0.0716
_diffrn_reflns_av_sigmaI/netI 0.1024
_diffrn_reflns_limit_h_max 9
_diffrn_reflns_limit_h_min -9
_diffrn_reflns_limit_k_max 11
_diffrn_reflns_limit_k_min -11
_diffrn_reflns_limit_l_max 12
_diffrn_reflns_limit_l_min -10
_diffrn_reflns_number 5942
_diffrn_reflns_theta_full 27.45
_diffrn_reflns_theta_max 27.45
_diffrn_reflns_theta_min 3.38
_exptl_absorpt_coefficient_mu 4.293
_exptl_absorpt_correction_T_max 0.685
_exptl_absorpt_correction_T_min 0.601
_exptl_absorpt_correction_type multi-scan
_exptl_absorpt_process_details '(ABSCOR; Higashi, 1995)'
_exptl_crystal_colour green
_exptl_crystal_density_diffrn 1.986
_exptl_crystal_density_method 'not measured'
_exptl_crystal_description platelet
_exptl_crystal_F_000 355
_exptl_crystal_size_max 0.12
_exptl_crystal_size_mid 0.1
_exptl_crystal_size_min 0.09
_refine_diff_density_max 1.013
_refine_diff_density_min -0.735
_refine_ls_extinction_method none
_refine_ls_goodness_of_fit_ref 1.063
_refine_ls_hydrogen_treatment constr
_refine_ls_matrix_type full
_refine_ls_number_parameters 172
_refine_ls_number_reflns 2717
_refine_ls_number_restraints 1
_refine_ls_restrained_S_all 1.081
_refine_ls_R_factor_all 0.1162
_refine_ls_R_factor_gt 0.0680
_refine_ls_shift/su_max 0.000
_refine_ls_shift/su_mean 0.000
_refine_ls_structure_factor_coef Fsqd
_refine_ls_weighting_details 'calc w=1/[\s^2^(Fo^2^)+(0.0963P)^2^+0.1925P] where P=(Fo^2^+2Fc^2^)/3'
_refine_ls_weighting_scheme calc
_refine_ls_wR_factor_gt 0.1718
_refine_ls_wR_factor_ref 0.1958
_reflns_number_gt 1655
_reflns_number_total 2717
_reflns_threshold_expression I>2\s(I)
_cod_data_source_file hy2105.cif
_cod_data_source_block I
_cod_database_code 2217131

loop_
_symmetry_equiv_pos_as_xyz
'x, y, z'
'-x, -y, -z'

loop_
_atom_site_type_symbol
_atom_site_label
_atom_site_fract_x
_atom_site_fract_y
_atom_site_fract_z
_atom_site_U_iso_or_equiv
_atom_site_adp_type
_atom_site_calc_flag
_atom_site_refinement_flags
_atom_site_occupancy
Cu Cu 0.0000 0.0000 1.0000 0.0331(3) Uani d S 1
Br Br -0.08553(12) 0.49244(10) 0.83673(9) 0.0604(4) Uani d . 1
N N1 0.3926(8) -0.0593(7) 1.2738(6) 0.0444(14) Uani d . 1
H H1 0.4976 -0.1049 1.2915 0.053 Uiso d . 1
C C1 0.2838(12) 0.0336(10) 1.3537(8) 0.053(2) Uani d . 1
H H2 0.3108 0.0628 1.4369 0.064 Uiso d . 1
O O1 -0.3636(9) 0.4989(7) 0.6254(6) 0.0682(18) Uani d . 1
N N2 0.1405(7) 0.0166(6) 1.1664(6) 0.0344(12) Uani d . 1
C C2 0.1300(11) 0.0765(10) 1.2905(8) 0.0497(19) Uani d . 1
H H3 0.0302 0.1382 1.3246 0.060 Uiso d . 1
O O2 -0.3039(8) 0.3652(7) 0.4506(6) 0.0654(17) Uani d . 1
H H8 -0.4087 0.4102 0.4343 0.098 Uiso d . 1
N N3 0.4932(8) -0.2414(7) 1.0080(7) 0.0445(15) Uani d . 1
H H4 0.5900 -0.2626 1.0522 0.053 Uiso d . 1
C C3 0.3013(9) -0.0657(7) 1.1606(7) 0.0344(14) Uani d . 1
O O3 0.2811(8) 0.2094(7) 0.6488(6) 0.0643(16) Uani d . 1
N N4 0.2205(7) -0.1400(6) 0.9522(6) 0.0334(12) Uani d . 1
C C4 0.3456(8) -0.1495(7) 1.0427(7) 0.0336(14) Uani d . 1
O O4 0.1940(7) 0.2317(7) 0.8670(6) 0.0568(12) Uani d . 1
C C5 0.4601(10) -0.2935(9) 0.8885(8) 0.0493(19) Uani d . 1
H H5 0.5373 -0.3610 0.8399 0.059 Uiso d . 1
C C6 0.2919(10) -0.2312(9) 0.8536(8) 0.0441(18) Uani d . 1
H H6 0.2352 -0.2467 0.7755 0.053 Uiso d . 1
C C7 -0.2662(11) 0.4104(9) 0.5622(8) 0.0477(18) Uani d . 1
C C8 -0.0839(11) 0.3384(9) 0.6025(8) 0.0514(19) Uani d . 1
H H7 -0.0230 0.2741 0.5416 0.062 Uiso d . 1
C C9 0.0024(10) 0.3520(8) 0.7107(8) 0.0459(17) Uani d D 1
C C10 0.1763(10) 0.2592(10) 0.7433(10) 0.0568(12) Uani d D 1

loop_
_atom_site_aniso_label
_atom_site_aniso_U_11
_atom_site_aniso_U_22
_atom_site_aniso_U_33
_atom_site_aniso_U_12
_atom_site_aniso_U_13
_atom_site_aniso_U_23
Cu 0.0202(6) 0.0442(6) 0.0367(6) 0.0114(4) -0.0126(5) -0.0077(5)
Br 0.0523(6) 0.0680(6) 0.0663(6) 0.0119(4) -0.0203(5) -0.0224(5)
N1 0.032(3) 0.058(4) 0.046(3) 0.006(3) -0.017(3) -0.005(3)
C1 0.042(5) 0.077(5) 0.044(4) 0.005(4) -0.021(4) -0.011(4)
O1 0.058(4) 0.093(4) 0.060(4) 0.020(3) -0.040(3) -0.015(3)
N2 0.021(3) 0.043(3) 0.040(3) 0.008(2) -0.006(2) -0.008(3)
C2 0.045(5) 0.067(5) 0.042(4) 0.002(4) -0.004(4) -0.025(4)
O2 0.050(4) 0.084(4) 0.066(4) 0.028(3) -0.018(3) -0.023(3)
N3 0.023(3) 0.051(3) 0.059(4) 0.010(3) -0.010(3) -0.003(3)
C3 0.017(3) 0.046(3) 0.040(4) -0.001(3) -0.008(3) 0.004(3)
O3 0.044(3) 0.082(4) 0.068(4) 0.020(3) -0.020(3) -0.007(3)
N4 0.017(3) 0.041(3) 0.042(3) 0.008(2) -0.007(2) -0.005(2)
C4 0.017(3) 0.040(3) 0.045(4) 0.002(2) -0.006(3) -0.003(3)
O4 0.032(2) 0.070(3) 0.068(3) 0.007(2) -0.022(2) 0.004(3)
C5 0.032(4) 0.058(4) 0.060(5) 0.015(3) -0.006(4) -0.023(4)
C6 0.030(4) 0.056(4) 0.048(4) 0.013(3) -0.009(3) -0.013(4)
C7 0.033(4) 0.055(4) 0.052(5) 0.006(3) -0.009(4) 0.008(4)
C8 0.043(5) 0.061(5) 0.051(5) 0.002(4) -0.011(4) -0.005(4)
C9 0.036(4) 0.049(4) 0.053(4) -0.002(3) -0.010(4) 0.000(4)
C10 0.032(2) 0.070(3) 0.068(3) 0.007(2) -0.022(2) 0.004(3)

loop_
_atom_type_symbol
_atom_type_description
_atom_type_scat_dispersion_real
_atom_type_scat_dispersion_imag
_atom_type_scat_source
C C 0.0033 0.0016 'International Tables Vol C Tables 4.2.6.8 and 6.1.1.4'
H H 0.0000 0.0000 'International Tables Vol C Tables 4.2.6.8 and 6.1.1.4'
N N 0.0061 0.0033 'International Tables Vol C Tables 4.2.6.8 and 6.1.1.4'
O O 0.0106 0.0060 'International Tables Vol C Tables 4.2.6.8 and 6.1.1.4'
Cu Cu 0.3201 1.2651 'International Tables Vol C Tables 4.2.6.8 and 6.1.1.4'
Br Br -0.2901 2.4595 'International Tables Vol C Tables 4.2.6.8 and 6.1.1.4'

loop_
_geom_angle_atom_site_label_1
_geom_angle_atom_site_label_2
_geom_angle_atom_site_label_3
_geom_angle_site_symmetry_1
_geom_angle_site_symmetry_3
_geom_angle
_geom_angle_publ_flag
N4 Cu N4 . 2_557 180.0000(10) ?
N4 Cu N2 . . 81.9(2) yes
N4 Cu N2 2_557 . 98.1(2) y
N4 Cu N2 . 2_557 98.1(2) ?
N4 Cu N2 2_557 2_557 81.9(2) ?
N2 Cu N2 . 2_557 180.0000(10) ?
N4 Cu O4 . . 87.3(2) yes
N4 Cu O4 2_557 . 92.7(2) y
N2 Cu O4 . . 88.9(2) yes
N2 Cu O4 2_557 . 91.1(2) ?
N4 Cu O4 . 2_557 92.7(2) ?
N4 Cu O4 2_557 2_557 87.3(2) ?
N2 Cu O4 . 2_557 91.1(2) y
N2 Cu O4 2_557 2_557 88.9(2) ?
O4 Cu O4 . 2_557 180.00(17) ?
C3 N1 C1 . . 106.0(6) ?
C3 N1 H1 . . 127.0 ?
C1 N1 H1 . . 127.0 ?
C2 C1 N1 . . 107.8(6) ?
C2 C1 H2 . . 125.7 ?
N1 C1 H2 . . 126.5 ?
C3 N2 C2 . . 104.6(6) ?
C3 N2 Cu . . 111.4(4) ?
C2 N2 Cu . . 143.8(5) ?
C1 C2 N2 . . 109.9(6) ?
C1 C2 H3 . . 125.5 ?
N2 C2 H3 . . 124.6 ?
C7 O2 H8 . . 105.0 ?
C4 N3 C5 . . 106.3(6) ?
C4 N3 H4 . . 126.9 ?
C5 N3 H4 . . 126.8 ?
N2 C3 N1 . . 111.6(6) ?
N2 C3 C4 . . 117.0(6) ?
N1 C3 C4 . . 131.3(6) ?
C4 N4 C6 . . 105.7(5) ?
C4 N4 Cu . . 112.8(4) ?
C6 N4 Cu . . 141.5(5) ?
N4 C4 N3 . . 111.9(6) ?
N4 C4 C3 . . 116.9(5) ?
N3 C4 C3 . . 131.2(6) ?
C10 O4 Cu . . 115.9(5) ?
N3 C5 C6 . . 107.7(6) ?
N3 C5 H5 . . 126.2 ?
C6 C5 H5 . . 126.1 ?
C5 C6 N4 . . 108.3(6) ?
C5 C6 H6 . . 126.0 ?
N4 C6 H6 . . 125.7 ?
O1 C7 O2 . . 124.4(7) ?
O1 C7 C8 . . 125.4(7) ?
O2 C7 C8 . . 110.2(7) ?
C9 C8 C7 . . 129.5(8) ?
C9 C8 H7 . . 115.2 ?
C7 C8 H7 . . 115.3 ?
C8 C9 C10 . . 122.9(7) ?
C8 C9 Br . . 121.5(6) ?
C10 C9 Br . . 115.5(6) ?
O4 C10 O3 . . 126.1(7) ?
O4 C10 C9 . . 114.2(8) ?
O3 C10 C9 . . 119.5(8) ?

loop_
_geom_bond_atom_site_label_1
_geom_bond_atom_site_label_2
_geom_bond_site_symmetry_2
_geom_bond_distance
_geom_bond_publ_flag
Cu N4 . 2.001(5) yes
Cu N4 2_557 2.001(5) ?
Cu N2 . 2.028(5) yes
Cu N2 2_557 2.028(5) ?
Cu O4 . 2.627(6) yes
Cu O4 2_557 2.627(6) ?
Br C9 . 1.883(7) ?
N1 C3 . 1.355(8) ?
N1 C1 . 1.358(10) ?
N1 H1 . 0.8600 ?
C1 C2 . 1.337(11) ?
C1 H2 . 0.9300 ?
O1 C7 . 1.200(9) ?
N2 C3 . 1.329(7) ?
N2 C2 . 1.377(8) ?
C2 H3 . 0.9300 ?
O2 C7 . 1.266(9) ?
O2 H8 . 0.8512 ?
N3 C4 . 1.337(8) ?
N3 C5 . 1.354(9) ?
N3 H4 . 0.8600 ?
C3 C4 . 1.441(9) ?
O3 C10 . 1.242(10) ?
N4 C4 . 1.319(8) ?
N4 C6 . 1.369(8) ?
O4 C10 . 1.230(10) ?
C5 C6 . 1.358(10) ?
C5 H5 . 0.9300 ?
C6 H6 . 0.9300 ?
C7 C8 . 1.492(10) ?
C8 C9 . 1.304(10) ?
C8 H7 . 0.9300 ?
C9 C10 . 1.494(7) ?

loop_
_geom_hbond_atom_site_label_D
_geom_hbond_atom_site_label_H
_geom_hbond_atom_site_label_A
_geom_hbond_site_symmetry_A
_geom_hbond_distance_DH
_geom_hbond_distance_HA
_geom_hbond_distance_DA
_geom_hbond_angle_DHA
_geom_hbond_publ_flag
N1 H1 O3 2_657 0.86 1.90 2.756(8) 174 yes
N3 H4 O4 2_657 0.86 1.85 2.672(8) 159 yes
O2 H8 O1 2_466 0.85 1.90 2.743(9) 172 yes
C1 H2 O3 1_556 0.93 2.55 3.433(10) 159 yes
C5 H5 O1 1_645 0.93 2.58 3.432(10) 153 yes
C6 H6 O2 2_556 0.93 2.56 3.329(10) 141 yes
